data_4088309
loop_
_publ_author_name
'Lastovickova, Dominika N.'
'Bielawski, Christopher W.'

_publ_section_title
;
 Diamidocarbene Induced B--H Activation: A New Class of Initiator-Free
 Olefin Hydroboration Reagents
;
_journal_issue 5
_journal_name_full Organometallics
_journal_page_first 706
_journal_paper_doi 10.1021/acs.organomet.5b00997
_journal_volume 35
_journal_year 2016
_chemical_formula_moiety 'C32 H43 B1 N2 O2; C6H6'
_chemical_formula_sum 'C38 H49 B N2 O2'
_chemical_formula_weight 576.60
_chemical_name_common 'DAC-9BBN (3)'
_space_group_crystal_system monoclinic
_space_group_IT_number 4
_space_group_name_Hall 'P 2yb'
_space_group_name_H-M_alt 'P 1 21 1'
_atom_sites_solution_hydrogens geom
_audit_creation_method SHELXL-2014
_cell_angle_alpha 90
_cell_angle_beta 100.44(2)
_cell_angle_gamma 90
_cell_formula_units_Z 2
_cell_length_a 8.172(5)
_cell_length_b 16.783(8)
_cell_length_c 12.130(7)
_cell_measurement_reflns_used 639
_cell_measurement_temperature 123(2)
_cell_measurement_theta_max 68.2
_cell_measurement_theta_min 25.6
_cell_volume 1636.1(16)
_computing_cell_refinement
;
CrystalClear-SM Expert 2.1 b45 (Rigaku, 2015)
;
_computing_data_collection
;
CrystalClear-SM Expert 2.1 b45 (Rigaku, 2015)
;
_computing_data_reduction
;
CrystalClear-SM Expert 2.1 b45 (Rigaku, 2015)
;
_computing_structure_refinement 'SHELXL-2014 (Sheldrick, 2014)'
_diffrn_ambient_temperature 123(2)
_diffrn_measured_fraction_theta_full 0.993
_diffrn_measured_fraction_theta_max 0.989
_diffrn_measurement_device_type 'Rigaku Pilatus 200K'
_diffrn_measurement_method 'omega scans'
_diffrn_radiation_type CuK\a
_diffrn_radiation_wavelength 1.54187
_diffrn_reflns_av_R_equivalents 0.0467
_diffrn_reflns_av_unetI/netI 0.0408
_diffrn_reflns_Laue_measured_fraction_full 0.993
_diffrn_reflns_Laue_measured_fraction_max 0.989
_diffrn_reflns_limit_h_max 9
_diffrn_reflns_limit_h_min -9
_diffrn_reflns_limit_k_max 20
_diffrn_reflns_limit_k_min -11
_diffrn_reflns_limit_l_max 10
_diffrn_reflns_limit_l_min -14
_diffrn_reflns_number 15042
_diffrn_reflns_point_group_measured_fraction_full 0.752
_diffrn_reflns_point_group_measured_fraction_max 0.747
_diffrn_reflns_theta_full 67.687
_diffrn_reflns_theta_max 68.556
_diffrn_reflns_theta_min 7.181
_exptl_absorpt_coefficient_mu 0.543
_exptl_absorpt_correction_T_max 1.0000
_exptl_absorpt_correction_T_min 0.7871
_exptl_absorpt_correction_type multi-scan
_exptl_absorpt_process_details
;
Abscor.  T. Higashi (2001). The Rigaku Corporation, Tokyo, Japan.
;
_exptl_crystal_colour colorless
_exptl_crystal_density_diffrn 1.170
_exptl_crystal_description block
_exptl_crystal_F_000 624
_exptl_crystal_size_max 0.24
_exptl_crystal_size_mid 0.22
_exptl_crystal_size_min 0.13
_refine_diff_density_max 0.302
_refine_diff_density_min -0.208
_refine_diff_density_rms 0.052
_refine_ls_abs_structure_details
;
 Flack x determined using 1079 quotients [(I+)-(I-)]/[(I+)+(I-)]
 (Parsons, Flack and Wagner, Acta Cryst. B69 (2013) 249-259).
;
_refine_ls_abs_structure_Flack 0.1(3)
_refine_ls_extinction_method none
_refine_ls_goodness_of_fit_ref 1.006
_refine_ls_hydrogen_treatment constr
_refine_ls_matrix_type full
_refine_ls_number_parameters 396
_refine_ls_number_reflns 4509
_refine_ls_number_restraints 1
_refine_ls_restrained_S_all 1.006
_refine_ls_R_factor_all 0.0639
_refine_ls_R_factor_gt 0.0526
_refine_ls_shift/su_max 0.000
_refine_ls_shift/su_mean 0.000
_refine_ls_structure_factor_coef Fsqd
_refine_ls_weighting_details 'w=1/[\s^2^(Fo^2^)+(0.0839P)^2^+1.2833P] where P=(Fo^2^+2Fc^2^)/3'
_refine_ls_weighting_scheme calc
_refine_ls_wR_factor_gt 0.1457
_refine_ls_wR_factor_ref 0.1533
_reflns_Friedel_coverage 0.457
_reflns_Friedel_fraction_full 0.492
_reflns_Friedel_fraction_max 0.487
_reflns_number_gt 3873
_reflns_number_total 4509
_reflns_threshold_expression 'I > 2\s(I)'
_cod_data_source_file om5b00997_si_002.cif
_cod_data_source_block DAC-9BBN
_cod_original_sg_symbol_H-M 'P 21'
_cod_database_code 4088309
_shelx_space_group_comment
;
The symmetry employed for this shelxl refinement is uniquely defined
by the following loop, which should always be used as a source of
symmetry information in preference to the above space-group names.
They are only intended as comments.
;
_shelxl_version_number 2014-3

loop_
_space_group_symop_operation_xyz
'x, y, z'
'-x, y+1/2, -z'

loop_
_atom_site_label
_atom_site_type_symbol
_atom_site_fract_x
_atom_site_fract_y
_atom_site_fract_z
_atom_site_U_iso_or_equiv
_atom_site_adp_type
_atom_site_occupancy
_atom_site_site_symmetry_order
_atom_site_calc_flag
_atom_site_refinement_flags_posn
_atom_site_refinement_flags_adp
O1 O 0.6575(4) 0.35816(19) 0.3793(3) 0.0234(7) Uani 1 1 d . .
O2 O 0.6752(4) 0.6286(2) 0.3728(3) 0.0256(8) Uani 1 1 d . .
N1 N 0.7146(4) 0.4241(2) 0.5451(3) 0.0178(8) Uani 1 1 d . .
N2 N 0.7342(4) 0.5663(2) 0.5406(3) 0.0176(8) Uani 1 1 d . .
C16 C 0.7965(6) 0.6403(3) 0.5938(4) 0.0181(9) Uani 1 1 d . .
C21 C 0.6877(5) 0.6901(3) 0.6363(3) 0.0195(10) Uani 1 1 d . .
C18 C 1.0175(6) 0.7336(3) 0.6473(4) 0.0218(10) Uani 1 1 d . .
H18 H 1.1276 0.7485 0.6494 0.026 Uiso 1 1 calc R U
C2 C 0.6517(5) 0.4200(3) 0.4328(4) 0.0183(9) Uani 1 1 d . .
C4 C 0.6651(5) 0.5703(3) 0.4294(4) 0.0181(9) Uani 1 1 d . .
C9 C 1.0118(6) 0.2677(3) 0.6703(4) 0.0237(10) Uani 1 1 d . .
H9 H 1.1252 0.2572 0.6806 0.028 Uiso 1 1 calc R U
C7 C 0.7813(5) 0.3524(3) 0.6013(3) 0.0176(9) Uani 1 1 d . .
C19 C 0.9165(6) 0.7827(3) 0.6975(4) 0.0226(10) Uani 1 1 d . .
C11 C 0.7399(6) 0.2298(3) 0.6931(4) 0.0219(10) Uani 1 1 d . .
H11 H 0.6691 0.1934 0.7182 0.026 Uiso 1 1 calc R U
C8 C 0.9504(6) 0.3362(3) 0.6135(4) 0.0216(10) Uani 1 1 d . .
C17 C 0.9613(5) 0.6632(3) 0.5939(3) 0.0193(10) Uani 1 1 d . .
C10 C 0.9086(6) 0.2145(3) 0.7122(4) 0.0231(10) Uani 1 1 d . .
C3 C 0.5719(4) 0.4955(3) 0.3792(3) 0.0212(8) Uani 1 1 d . .
C24 C 1.0743(6) 0.6139(3) 0.5379(4) 0.0257(11) Uani 1 1 d . .
H24A H 1.1566 0.6476 0.5145 0.039 Uiso 1 1 calc R U
H24B H 1.0108 0.5878 0.4737 0.039 Uiso 1 1 calc R U
H24C H 1.1284 0.5746 0.5895 0.039 Uiso 1 1 calc R U
C22 C 0.5051(6) 0.6728(3) 0.6217(4) 0.0240(10) Uani 1 1 d . .
H22A H 0.4849 0.6373 0.6798 0.036 Uiso 1 1 calc R U
H22B H 0.4680 0.6484 0.5500 0.036 Uiso 1 1 calc R U
H22C H 0.4453 0.7216 0.6260 0.036 Uiso 1 1 calc R U
C1 C 0.7001(4) 0.4978(3) 0.6095(3) 0.0199(8) Uani 1 1 d . .
H1 H 0.5825 0.5020 0.6158 0.024 Uiso 1 1 calc R U
C12 C 0.6724(6) 0.2979(3) 0.6373(4) 0.0204(10) Uani 1 1 d . .
C14 C 0.9804(7) 0.1423(3) 0.7775(4) 0.0330(12) Uani 1 1 d . .
H14A H 0.9969 0.1538 0.8562 0.049 Uiso 1 1 calc R U
H14B H 1.0851 0.1289 0.7570 0.049 Uiso 1 1 calc R U
H14C H 0.9049 0.0983 0.7607 0.049 Uiso 1 1 calc R U
C34 C 0.6405(7) 0.2111(4) 0.0802(4) 0.0367(13) Uani 1 1 d . .
H34 H 0.7278 0.1888 0.1306 0.044 Uiso 1 1 calc R U
C15 C 1.0655(6) 0.3911(3) 0.5640(4) 0.0269(11) Uani 1 1 d . .
H15A H 1.1378 0.4183 0.6234 0.040 Uiso 1 1 calc R U
H15B H 1.0007 0.4294 0.5160 0.040 Uiso 1 1 calc R U
H15C H 1.1310 0.3603 0.5213 0.040 Uiso 1 1 calc R U
C13 C 0.4875(6) 0.3121(3) 0.6149(4) 0.0251(11) Uani 1 1 d . .
H13A H 0.4646 0.3639 0.6421 0.038 Uiso 1 1 calc R U
H13B H 0.4339 0.2722 0.6526 0.038 Uiso 1 1 calc R U
H13C H 0.4461 0.3092 0.5357 0.038 Uiso 1 1 calc R U
C36 C 0.4595(7) 0.2096(4) -0.0989(4) 0.0339(12) Uani 1 1 d . .
H36 H 0.4256 0.1865 -0.1691 0.041 Uiso 1 1 calc R U
C20 C 0.7507(6) 0.7607(3) 0.6893(4) 0.0230(10) Uani 1 1 d . .
H20 H 0.6795 0.7939 0.7199 0.028 Uiso 1 1 calc R U
C35 C 0.5888(7) 0.1765(4) -0.0239(5) 0.0374(13) Uani 1 1 d . .
H35 H 0.6414 0.1309 -0.0433 0.045 Uiso 1 1 calc R U
C6 C 0.3915(5) 0.4992(4) 0.4002(4) 0.0311(10) Uani 1 1 d . .
H6A H 0.3288 0.4557 0.3624 0.047 Uiso 1 1 calc R U
H6B H 0.3415 0.5487 0.3722 0.047 Uiso 1 1 calc R U
H6C H 0.3918 0.4956 0.4792 0.047 Uiso 1 1 calc R U
C5 C 0.5687(6) 0.4937(4) 0.2530(3) 0.0343(10) Uani 1 1 d . .
H5A H 0.6803 0.4891 0.2391 0.051 Uiso 1 1 calc R U
H5B H 0.5193 0.5419 0.2197 0.051 Uiso 1 1 calc R U
H5C H 0.5044 0.4488 0.2208 0.051 Uiso 1 1 calc R U
C33 C 0.5619(7) 0.2789(4) 0.1089(4) 0.0340(12) Uani 1 1 d . .
H33 H 0.5965 0.3027 0.1785 0.041 Uiso 1 1 calc R U
C32 C 0.9362(7) 0.5908(3) 0.8740(4) 0.0349(12) Uani 1 1 d . .
H32A H 1.0386 0.6040 0.9247 0.042 Uiso 1 1 calc R U
H32B H 0.9030 0.6375 0.8282 0.042 Uiso 1 1 calc R U
C25 C 0.9741(6) 0.5219(3) 0.7951(4) 0.0306(11) Uani 1 1 d . .
H25 H 1.0326 0.5436 0.7381 0.037 Uiso 1 1 calc R U
C23 C 0.9838(7) 0.8570(3) 0.7578(4) 0.0320(12) Uani 1 1 d . .
H23A H 1.0704 0.8433 0.8194 0.048 Uiso 1 1 calc R U
H23B H 0.8960 0.8841 0.7855 0.048 Uiso 1 1 calc R U
H23C H 1.0280 0.8913 0.7070 0.048 Uiso 1 1 calc R U
C26 C 1.0800(6) 0.4564(4) 0.8607(4) 0.0377(12) Uani 1 1 d . .
H26A H 1.1051 0.4165 0.8083 0.045 Uiso 1 1 calc R U
H26B H 1.1846 0.4794 0.8976 0.045 Uiso 1 1 calc R U
C38 C 0.4328(8) 0.3108(4) 0.0342(5) 0.0406(15) Uani 1 1 d . .
H38 H 0.3794 0.3562 0.0539 0.049 Uiso 1 1 calc R U
C27 C 0.9973(7) 0.4157(4) 0.9483(4) 0.0402(13) Uani 1 1 d . .
H27A H 0.9996 0.4518 1.0111 0.048 Uiso 1 1 calc R U
H27B H 1.0619 0.3690 0.9759 0.048 Uiso 1 1 calc R U
C37 C 0.3806(7) 0.2768(4) -0.0694(5) 0.0385(14) Uani 1 1 d . .
H37 H 0.2927 0.2991 -0.1193 0.046 Uiso 1 1 calc R U
C29 C 0.7094(6) 0.4486(3) 0.8247(4) 0.0306(11) Uani 1 1 d . .
H29 H 0.6099 0.4210 0.7857 0.037 Uiso 1 1 calc R U
C31 C 0.8027(7) 0.5741(4) 0.9435(4) 0.0398(13) Uani 1 1 d . .
H31A H 0.7592 0.6244 0.9648 0.048 Uiso 1 1 calc R U
H31B H 0.8537 0.5470 1.0118 0.048 Uiso 1 1 calc R U
C28 C 0.8180(7) 0.3903(4) 0.9061(4) 0.0389(13) Uani 1 1 d . .
H28A H 0.7648 0.3822 0.9705 0.047 Uiso 1 1 calc R U
H28B H 0.8194 0.3393 0.8686 0.047 Uiso 1 1 calc R U
C30 C 0.6580(6) 0.5235(3) 0.8837(4) 0.0364(13) Uani 1 1 d . .
H30A H 0.5883 0.5564 0.8284 0.044 Uiso 1 1 calc R U
H30B H 0.5912 0.5070 0.9382 0.044 Uiso 1 1 calc R U
B1 B 0.8025(6) 0.4883(4) 0.7372(4) 0.0251(10) Uani 1 1 d . .

loop_
_atom_site_aniso_label
_atom_site_aniso_U_11
_atom_site_aniso_U_22
_atom_site_aniso_U_33
_atom_site_aniso_U_23
_atom_site_aniso_U_13
_atom_site_aniso_U_12
O1 0.0313(18) 0.0155(18) 0.0223(15) -0.0032(13) 0.0022(13) 0.0005(14)
O2 0.0338(19) 0.0181(19) 0.0241(16) 0.0028(14) 0.0033(13) 0.0005(15)
N1 0.0193(18) 0.0118(19) 0.0207(17) -0.0007(16) -0.0009(14) 0.0005(15)
N2 0.0164(18) 0.017(2) 0.0198(16) -0.0002(15) 0.0039(14) 0.0001(16)
C16 0.022(2) 0.013(2) 0.0180(19) -0.0003(17) 0.0022(16) -0.0009(18)
C21 0.017(2) 0.023(3) 0.0178(19) 0.0029(19) 0.0005(16) -0.0011(19)
C18 0.018(2) 0.020(2) 0.027(2) 0.0024(19) 0.0018(17) -0.0042(19)
C2 0.013(2) 0.018(3) 0.024(2) 0.0001(19) 0.0032(16) -0.0039(17)
C4 0.013(2) 0.019(3) 0.022(2) 0.000(2) 0.0043(16) 0.0017(18)
C9 0.017(2) 0.028(3) 0.025(2) -0.0022(19) 0.0009(17) 0.006(2)
C7 0.013(2) 0.018(3) 0.0201(19) -0.0019(18) -0.0008(16) -0.0001(18)
C19 0.025(2) 0.021(3) 0.020(2) -0.0006(19) 0.0001(17) -0.005(2)
C11 0.022(2) 0.024(3) 0.020(2) 0.0000(19) 0.0056(17) -0.002(2)
C8 0.021(2) 0.024(3) 0.020(2) -0.0036(19) 0.0029(17) -0.002(2)
C17 0.017(2) 0.020(2) 0.021(2) 0.0029(18) 0.0016(16) -0.0003(18)
C10 0.026(2) 0.022(3) 0.021(2) -0.0029(19) 0.0024(17) 0.002(2)
C3 0.0232(18) 0.016(2) 0.0216(17) 0.000(2) -0.0022(13) -0.001(2)
C24 0.022(2) 0.025(3) 0.032(2) 0.002(2) 0.0101(18) 0.0017(19)
C22 0.022(2) 0.012(2) 0.038(2) -0.002(2) 0.0051(19) 0.0045(19)
C1 0.0200(18) 0.0141(19) 0.0258(17) -0.001(2) 0.0044(14) 0.001(2)
C12 0.019(2) 0.019(3) 0.025(2) -0.003(2) 0.0065(17) -0.0023(19)
C14 0.033(3) 0.031(3) 0.033(3) 0.008(2) 0.001(2) 0.006(2)
C34 0.032(3) 0.049(4) 0.029(2) 0.001(2) 0.005(2) 0.005(3)
C15 0.016(2) 0.029(3) 0.036(3) 0.004(2) 0.0037(18) 0.0024(19)
C13 0.017(2) 0.026(3) 0.033(2) 0.004(2) 0.0067(18) 0.002(2)
C36 0.033(3) 0.044(3) 0.026(2) -0.009(2) 0.009(2) -0.007(2)
C20 0.029(3) 0.016(3) 0.024(2) -0.0026(19) 0.0054(18) 0.001(2)
C35 0.037(3) 0.039(4) 0.036(3) -0.007(2) 0.007(2) 0.010(3)
C6 0.0198(19) 0.026(2) 0.043(2) 0.001(3) -0.0052(16) 0.002(2)
C5 0.054(3) 0.023(2) 0.0213(18) 0.003(2) -0.0055(17) 0.000(3)
C33 0.033(3) 0.042(3) 0.026(2) -0.004(2) 0.003(2) -0.002(3)
C32 0.037(3) 0.033(3) 0.031(2) -0.002(2) -0.005(2) -0.007(2)
C25 0.029(2) 0.038(3) 0.024(2) 0.0042(19) 0.0026(18) -0.003(2)
C23 0.034(3) 0.028(3) 0.033(2) -0.009(2) 0.003(2) -0.003(2)
C26 0.034(3) 0.046(3) 0.030(2) -0.001(2) -0.001(2) 0.000(2)
C38 0.040(3) 0.044(4) 0.038(3) -0.012(3) 0.009(2) 0.007(3)
C27 0.049(3) 0.040(3) 0.030(2) 0.006(2) 0.004(2) 0.010(3)
C37 0.035(3) 0.044(4) 0.034(3) -0.001(3) -0.001(2) 0.009(3)
C29 0.033(2) 0.033(3) 0.024(2) -0.003(2) 0.0022(19) -0.008(2)
C31 0.046(3) 0.037(3) 0.036(3) -0.011(2) 0.006(2) 0.001(3)
C28 0.052(3) 0.034(3) 0.032(3) 0.007(2) 0.010(2) 0.000(3)
C30 0.036(3) 0.045(3) 0.030(2) -0.002(2) 0.012(2) 0.001(2)
B1 0.027(2) 0.022(3) 0.027(2) -0.005(3) 0.0079(17) 0.002(3)

loop_
_atom_type_symbol
_atom_type_description
_atom_type_scat_dispersion_real
_atom_type_scat_dispersion_imag
_atom_type_scat_source
C C 0.0181 0.0091 'International Tables Vol C Tables 4.2.6.8 and 6.1.1.4'
H H 0.0000 0.0000 'International Tables Vol C Tables 4.2.6.8 and 6.1.1.4'
B B 0.0090 0.0039 'International Tables Vol C Tables 4.2.6.8 and 6.1.1.4'
N N 0.0311 0.0180 'International Tables Vol C Tables 4.2.6.8 and 6.1.1.4'
O O 0.0492 0.0322 'International Tables Vol C Tables 4.2.6.8 and 6.1.1.4'

loop_
_geom_angle_atom_site_label_1
_geom_angle_atom_site_label_2
_geom_angle_atom_site_label_3
_geom_angle
C2 N1 C7 118.1(4)
C2 N1 C1 121.1(4)
C7 N1 C1 120.5(3)
C4 N2 C16 116.5(4)
C4 N2 C1 120.7(4)
C16 N2 C1 120.2(3)
C21 C16 C17 121.1(4)
C21 C16 N2 119.0(4)
C17 C16 N2 119.7(4)
C16 C21 C20 118.3(4)
C16 C21 C22 122.1(4)
C20 C21 C22 119.6(4)
C19 C18 C17 122.7(4)
C19 C18 H18 118.7
C17 C18 H18 118.7
O1 C2 N1 121.7(4)
O1 C2 C3 122.2(4)
N1 C2 C3 116.1(4)
O2 C4 N2 122.9(4)
O2 C4 C3 121.1(4)
N2 C4 C3 116.0(4)
C10 C9 C8 121.8(4)
C10 C9 H9 119.1
C8 C9 H9 119.1
C8 C7 C12 121.0(4)
C8 C7 N1 119.8(4)
C12 C7 N1 119.1(4)
C18 C19 C20 117.5(4)
C18 C19 C23 121.0(4)
C20 C19 C23 121.4(4)
C10 C11 C12 122.0(5)
C10 C11 H11 119.0
C12 C11 H11 119.0
C9 C8 C7 118.5(4)
C9 C8 C15 120.4(4)
C7 C8 C15 121.1(4)
C18 C17 C16 118.1(4)
C18 C17 C24 120.4(4)
C16 C17 C24 121.5(4)
C11 C10 C9 118.3(5)
C11 C10 C14 121.3(5)
C9 C10 C14 120.4(4)
C2 C3 C5 109.9(4)
C2 C3 C4 111.6(3)
C5 C3 C4 109.4(4)
C2 C3 C6 108.2(4)
C5 C3 C6 108.9(3)
C4 C3 C6 108.8(4)
C17 C24 H24A 109.5
C17 C24 H24B 109.5
H24A C24 H24B 109.5
C17 C24 H24C 109.5
H24A C24 H24C 109.5
H24B C24 H24C 109.5
C21 C22 H22A 109.5
C21 C22 H22B 109.5
H22A C22 H22B 109.5
C21 C22 H22C 109.5
H22A C22 H22C 109.5
H22B C22 H22C 109.5
N2 C1 N1 108.1(3)
N2 C1 B1 119.8(4)
N1 C1 B1 110.1(4)
N2 C1 H1 106.0
N1 C1 H1 106.0
B1 C1 H1 106.0
C11 C12 C7 118.1(4)
C11 C12 C13 121.0(4)
C7 C12 C13 121.0(4)
C10 C14 H14A 109.5
C10 C14 H14B 109.5
H14A C14 H14B 109.5
C10 C14 H14C 109.5
H14A C14 H14C 109.5
H14B C14 H14C 109.5
C33 C34 C35 119.7(5)
C33 C34 H34 120.1
C35 C34 H34 120.1
C8 C15 H15A 109.5
C8 C15 H15B 109.5
H15A C15 H15B 109.5
C8 C15 H15C 109.5
H15A C15 H15C 109.5
H15B C15 H15C 109.5
C12 C13 H13A 109.5
C12 C13 H13B 109.5
H13A C13 H13B 109.5
C12 C13 H13C 109.5
H13A C13 H13C 109.5
H13B C13 H13C 109.5
C37 C36 C35 119.7(5)
C37 C36 H36 120.1
C35 C36 H36 120.1
C19 C20 C21 122.0(4)
C19 C20 H20 119.0
C21 C20 H20 119.0
C36 C35 C34 120.3(5)
C36 C35 H35 119.9
C34 C35 H35 119.9
C3 C6 H6A 109.5
C3 C6 H6B 109.5
H6A C6 H6B 109.5
C3 C6 H6C 109.5
H6A C6 H6C 109.5
H6B C6 H6C 109.5
C3 C5 H5A 109.5
C3 C5 H5B 109.5
H5A C5 H5B 109.5
C3 C5 H5C 109.5
H5A C5 H5C 109.5
H5B C5 H5C 109.5
C38 C33 C34 119.5(5)
C38 C33 H33 120.2
C34 C33 H33 120.2
C31 C32 C25 116.3(4)
C31 C32 H32A 108.2
C25 C32 H32A 108.2
C31 C32 H32B 108.2
C25 C32 H32B 108.2
H32A C32 H32B 107.4
C26 C25 B1 110.6(4)
C26 C25 C32 111.6(4)
B1 C25 C32 106.4(4)
C26 C25 H25 109.4
B1 C25 H25 109.4
C32 C25 H25 109.4
C19 C23 H23A 109.5
C19 C23 H23B 109.5
H23A C23 H23B 109.5
C19 C23 H23C 109.5
H23A C23 H23C 109.5
H23B C23 H23C 109.5
C27 C26 C25 113.9(4)
C27 C26 H26A 108.8
C25 C26 H26A 108.8
C27 C26 H26B 108.8
C25 C26 H26B 108.8
H26A C26 H26B 107.7
C33 C38 C37 121.1(6)
C33 C38 H38 119.4
C37 C38 H38 119.4
C26 C27 C28 114.4(4)
C26 C27 H27A 108.7
C28 C27 H27A 108.7
C26 C27 H27B 108.7
C28 C27 H27B 108.7
H27A C27 H27B 107.6
C38 C37 C36 119.6(5)
C38 C37 H37 120.2
C36 C37 H37 120.2
C30 C29 C28 113.0(4)
C30 C29 B1 100.1(4)
C28 C29 B1 114.1(4)
C30 C29 H29 109.7
C28 C29 H29 109.7
B1 C29 H29 109.7
C32 C31 C30 114.2(4)
C32 C31 H31A 108.7
C30 C31 H31A 108.7
C32 C31 H31B 108.7
C30 C31 H31B 108.7
H31A C31 H31B 107.6
C27 C28 C29 116.3(5)
C27 C28 H28A 108.2
C29 C28 H28A 108.2
C27 C28 H28B 108.2
C29 C28 H28B 108.2
H28A C28 H28B 107.4
C31 C30 C29 114.9(4)
C31 C30 H30A 108.5
C29 C30 H30A 108.5
C31 C30 H30B 108.5
C29 C30 H30B 108.5
H30A C30 H30B 107.5
C25 B1 C29 111.0(4)
C25 B1 C1 131.3(4)
C29 B1 C1 117.2(4)

loop_
_geom_bond_atom_site_label_1
_geom_bond_atom_site_label_2
_geom_bond_distance
O1 C2 1.230(6)
O2 C4 1.206(6)
N1 C2 1.367(6)
N1 C7 1.441(6)
N1 C1 1.478(6)
N2 C4 1.366(6)
N2 C16 1.448(6)
N2 C1 1.478(6)
C16 C21 1.386(7)
C16 C17 1.400(6)
C21 C20 1.401(7)
C21 C22 1.499(6)
C18 C19 1.383(7)
C18 C17 1.386(7)
C18 H18 0.9300
C2 C3 1.517(7)
C4 C3 1.536(7)
C9 C10 1.386(7)
C9 C8 1.387(7)
C9 H9 0.9300
C7 C8 1.389(6)
C7 C12 1.400(6)
C19 C20 1.390(7)
C19 C23 1.500(7)
C11 C10 1.380(7)
C11 C12 1.390(7)
C11 H11 0.9300
C8 C15 1.516(7)
C17 C24 1.492(6)
C10 C14 1.507(7)
C3 C5 1.526(5)
C3 C6 1.542(6)
C24 H24A 0.9600
C24 H24B 0.9600
C24 H24C 0.9600
C22 H22A 0.9600
C22 H22B 0.9600
C22 H22C 0.9600
C1 B1 1.630(6)
C1 H1 0.9800
C12 C13 1.505(6)
C14 H14A 0.9600
C14 H14B 0.9600
C14 H14C 0.9600
C34 C33 1.382(8)
C34 C35 1.384(8)
C34 H34 0.9300
C15 H15A 0.9600
C15 H15B 0.9600
C15 H15C 0.9600
C13 H13A 0.9600
C13 H13B 0.9600
C13 H13C 0.9600
C36 C37 1.379(8)
C36 C35 1.379(8)
C36 H36 0.9300
C20 H20 0.9300
C35 H35 0.9300
C6 H6A 0.9600
C6 H6B 0.9600
C6 H6C 0.9600
C5 H5A 0.9600
C5 H5B 0.9600
C5 H5C 0.9600
C33 C38 1.369(9)
C33 H33 0.9300
C32 C31 1.522(8)
C32 C25 1.567(7)
C32 H32A 0.9700
C32 H32B 0.9700
C25 C26 1.530(7)
C25 B1 1.556(7)
C25 H25 0.9800
C23 H23A 0.9600
C23 H23B 0.9600
C23 H23C 0.9600
C26 C27 1.520(8)
C26 H26A 0.9700
C26 H26B 0.9700
C38 C37 1.376(8)
C38 H38 0.9300
C27 C28 1.523(9)
C27 H27A 0.9700
C27 H27B 0.9700
C37 H37 0.9300
C29 C30 1.541(7)
C29 C28 1.550(8)
C29 B1 1.562(7)
C29 H29 0.9800
C31 C30 1.528(8)
C31 H31A 0.9700
C31 H31B 0.9700
C28 H28A 0.9700
C28 H28B 0.9700
C30 H30A 0.9700
C30 H30B 0.9700
